data_8100899
loop_
_publ_author_name
'Boy, Insan'
'Sch\"afer, Gerd'
'Kniep, R\"udiger'

_publ_section_title
;
Crystal structure of sodium nickel diaqua catena-[monoboro-diphosphate] 
monohydrate, NaNi(H~2~O)~2~[BP~2~O~8~] &#x00B7; H~2~O, at 293 K and 198 
K
;
_journal_issue 1
_journal_name_full 'Zeitschrift f\"ur Kristallographie - New Crystal Structures'
_journal_page_first 11
_journal_page_last 12
_journal_volume 216
_journal_year 2001
_chemical_formula_structural 'Na Ni(H2 O)2 [B P2 O8] * H2 O'
_chemical_formula_sum 'B Na Ni O11 P2'
_chemical_formula_weight 330.45
_space_group_IT_number 178
_symmetry_cell_setting hexagonal
_symmetry_space_group_name_Hall 'P 61 2 (0 0 5)'
_symmetry_space_group_name_H-M 'P 61 2 2'
_cell_angle_alpha 90.00
_cell_angle_beta 90.00
_cell_angle_gamma 120.00
_cell_formula_units_Z 6
_cell_length_a 9.3770(10)
_cell_length_b 9.3770(10)
_cell_length_c 15.8480(10)
_cell_measurement_temperature 293(2)
_cell_volume 1206.8(2)
_diffrn_ambient_temperature 293(2)
_exptl_crystal_density_diffrn 2.728
_cod_database_code 8100899

loop_
_symmetry_equiv_pos_as_xyz
'x, y, z'
'x-y, x, z+1/6'
'-y, x-y, z+1/3'
'-x, -y, z+1/2'
'-x+y, -x, z+2/3'
'y, -x+y, z+5/6'
'x-y, -y, -z'
'-y, -x, -z+5/6'
'-x, -x+y, -z+2/3'
'-x+y, y, -z+1/2'
'y, x, -z+1/3'
'x, x-y, -z+1/6'

loop_
_atom_site_label
_atom_site_type_symbol
_atom_site_fract_x
_atom_site_fract_y
_atom_site_fract_z
_atom_site_U_iso_or_equiv
_atom_site_adp_type
_atom_site_occupancy
_atom_site_symmetry_multiplicity
_atom_site_Wyckoff_symbol
_atom_site_calc_flag
_atom_site_refinement_flags
_atom_site_disorder_assembly
_atom_site_disorder_group
Na1 Na 0.19473(17) 0.3895(3) 0.2500 0.0495(7) Uani 1 6 b d S . .
Ni1 Ni 0.55421(3) 0.10842(6) 0.2500 0.01254(12) Uani 1 6 b d S . .
B1 B 0.8477(2) 0.6954(5) 0.2500 0.0106(7) Uani 1 6 b d S . .
P1 P 0.39041(8) 0.17057(8) 0.41480(4) 0.01189(14) Uani 1 12 c d . . .
O1 O 0.2148(2) 0.0220(2) 0.40006(12) 0.0143(4) Uani 1 12 c d . . .
O2 O 0.2923(3) 0.4927(3) 0.11077(13) 0.0183(4) Uani 1 12 c d . . .
O3 O 0.3875(3) 0.3194(3) 0.38055(13) 0.0163(4) Uani 1 12 c d . . .
O4 O 0.4192(2) 0.1835(2) 0.51257(11) 0.0131(3) Uani 1 12 c d . . .
O5 O 0.6193(2) 0.1374(3) 0.12326(12) 0.0158(4) Uani 1 12 c d . . .
O6 O 0.1359(7) 0.0000 0.0000 0.099(3) Uani 1 6 a d S . .

loop_
_atom_site_aniso_label
_atom_site_aniso_U_11
_atom_site_aniso_U_22
_atom_site_aniso_U_33
_atom_site_aniso_U_23
_atom_site_aniso_U_13
_atom_site_aniso_U_12
Na1 0.0603(14) 0.0489(15) 0.0356(12) 0.000 0.0055(11) 0.0244(7)
Ni1 0.01270(17) 0.0130(2) 0.0120(2) 0.000 0.00073(15) 0.00651(11)
B1 0.0111(12) 0.0115(15) 0.0092(15) 0.000 0.0001(12) 0.0057(8)
P1 0.0128(3) 0.0119(3) 0.0105(3) -0.0001(2) 0.0007(2) 0.0058(2)
O1 0.0144(9) 0.0093(8) 0.0167(9) 0.0002(7) -0.0024(7) 0.0040(7)
O2 0.0157(9) 0.0209(10) 0.0177(8) -0.0023(8) -0.0013(7) 0.0087(8)
O3 0.0237(10) 0.0121(9) 0.0145(8) 0.0014(7) 0.0017(8) 0.0101(8)
O4 0.0127(8) 0.0164(9) 0.0086(7) -0.0014(6) 0.0005(6) 0.0060(7)
O5 0.0148(9) 0.0202(10) 0.0126(8) 0.0008(7) 0.0034(7) 0.0088(8)
O6 0.051(3) 0.072(4) 0.182(8) 0.062(5) 0.031(3) 0.036(2)

loop_
_geom_bond_atom_site_label_1
_geom_bond_atom_site_label_2
_geom_bond_distance
_geom_bond_site_symmetry_2
_geom_bond_publ_flag
Na1 O2 2.399(2) 10 ?
Na1 O2 2.399(2) . ?
Na1 O6 2.528(4) 2 ?
Na1 O6 2.528(4) 3 ?
Na1 O5 2.547(3) 2 ?
Na1 O5 2.547(3) 11 ?
Na1 Ni1 3.3568(11) 2 ?
Na1 Ni1 3.3568(11) 6_564 ?
Na1 Na1 4.121(2) 6_554 ?
Na1 Na1 4.121(2) 2 ?
Ni1 O3 2.067(2) 6_554 ?
Ni1 O3 2.067(2) 9_655 ?
Ni1 O5 2.0771(18) 10_655 ?
Ni1 O5 2.0771(18) . ?
Ni1 O2 2.119(2) 2_655 ?
Ni1 O2 2.119(2) 11 ?
Ni1 Na1 3.3568(12) 2_655 ?
Ni1 Na1 3.3568(12) 6_554 ?
B1 O1 1.458(3) 6_664 ?
B1 O1 1.458(3) 9_665 ?
B1 O4 1.478(3) 5_664 ?
B1 O4 1.478(3) 8_665 ?
P1 O5 1.506(2) 10_655 ?
P1 O3 1.510(2) . ?
P1 O1 1.553(2) . ?
P1 O4 1.5672(19) . ?
O1 B1 1.458(3) 2_545 ?
O2 Ni1 2.119(2) 6_564 ?
O3 Ni1 2.067(2) 2 ?
O4 B1 1.478(3) 3_655 ?
O5 P1 1.506(2) 10_655 ?
O5 Na1 2.547(3) 6_554 ?
O6 Na1 2.528(4) 6_554 ?
O6 Na1 2.528(4) 5_554 ?
